data_2100565
loop_
_publ_author_name
'P. A. McGregor'
'D. R. Allan'
'S. Parsons'
'S. J. Clark'

_publ_section_title
;
Hexamer formation in tertiary butyl alcohol (2-methyl-2-propanol,
C4H10O)
;
_journal_coeditor_code WS5038
_journal_date_accepted 2006-04-27
_journal_date_recd_electronic 2005-10-27
_journal_issue 4
_journal_name_full 'Acta Crystallographica, Section B'
_journal_page_first 599
_journal_page_last 605
_journal_paper_category FA
_journal_paper_doi 10.1107/S0108768106015424
_journal_volume 62
_journal_year 2006
_chemical_formula_sum 'C4 H10 O'
_space_group_IT_number 2
_symmetry_cell_setting triclinic
_symmetry_space_group_name_Hall '-P 1'
_symmetry_space_group_name_H-M 'P -1'
_cell_angle_alpha 85.248
_cell_angle_beta 78.531
_cell_angle_gamma 75.800
_cell_length_a 6.0631
_cell_length_b 9.0661
_cell_length_c 14.4494
_cell_volume 754.136
_cod_data_source_file ws5038.cif
_cod_database_code 2100565

loop_
_symmetry_equiv_pos_site_id
_symmetry_equiv_pos_as_xyz
1 x,y,z
2 -x,-y,-z

loop_
_atom_site_type_symbol
_atom_site_label
_atom_site_fract_x
_atom_site_fract_y
_atom_site_fract_z
O O2 0.52869 0.30509 0.68265
H H29 0.36858 0.36731 0.70705
C C5 0.51797 0.19318 0.61954
C C6 0.76507 0.11214 0.5824
H H10 0.77212 0.02706 0.5322
H H11 0.84916 0.05458 0.63993
H H12 0.86358 0.19274 0.54659
C C7 0.40152 0.27333 0.53988
H H13 0.40058 0.19183 0.48865
H H14 0.49161 0.35784 0.50324
H H15 0.22256 0.33072 0.56681
C C8 0.38201 0.08273 0.67244
H H16 0.37546 -0.00423 0.6259
H H17 0.20479 0.1413 0.70119
H H18 0.46233 0.025 0.7309
O O3 0.1872 0.71211 0.19722
H H30 0.29527 0.71286 0.2416
C C9 0.26363 0.77853 0.10623
C C10 0.117 0.74838 0.04042
H H19 0.17024 0.79441 -0.03036
H H20 0.13319 0.62667 0.03607
H H21 -0.06464 0.80188 0.06469
C C11 0.51609 0.70683 0.07146
H H22 0.57784 0.75553 0.00269
H H23 0.62097 0.7241 0.12082
H H24 0.54383 0.58441 0.06507
C C12 0.22709 0.94801 0.11621
H H25 0.33246 0.96944 0.16421
H H26 0.27494 1.00513 0.04842
H H27 0.04597 0.99843 0.14452
O O4 -0.10993 0.53962 0.24576
H H58 0.00655 0.60359 0.22575
C C13 0.00813 0.38375 0.25974
C C14 -0.17464 0.29239 0.27913
H H31 -0.30126 0.3309 0.34226
H H32 -0.26593 0.30448 0.22008
H H33 -0.09625 0.17209 0.29009
C C15 0.18133 0.33341 0.17074
H H34 0.30624 0.40464 0.15487
H H35 0.2759 0.21574 0.17855
H H36 0.09284 0.34291 0.11116
C C16 0.1281 0.37082 0.34352
H H37 0.25313 0.44187 0.33215
H H38 0.00194 0.40753 0.40724
H H39 0.21945 0.25352 0.35589
